data_9011928
loop_
_publ_author_name
'Sebals, M.'
'Dorokhova, G. I.'
'Pobedimskaya, E. A.'
'Khomyakov, A. P.'

_publ_section_title
;
 The crystal structure of nefedovite and its typomorphism
;
_journal_name_full 'Doklady Akademii Nauk SSSR'
_journal_page_first 353
_journal_page_last 357
_journal_volume 278
_journal_year 1984
_chemical_formula_sum 'Ca4 F Na5 O16 P4'
_chemical_name_mineral Nefedovite
_space_group_IT_number 82
_symmetry_space_group_name_Hall 'I -4'
_symmetry_space_group_name_H-M 'I -4'
_cell_angle_alpha 90
_cell_angle_beta 90
_cell_angle_gamma 90
_cell_length_a 11.644
_cell_length_b 11.644
_cell_length_c 5.396
_cell_formula_units_Z 2
_cell_volume 731.604
_database_code_amcsd 0012476
_exptl_crystal_density_diffrn 3.060
_cod_original_formula_sum 'Na5 Ca4 P4 O16 F'
_cod_database_code 9011928

loop_
_space_group_symop_operation_xyz
x,y,z
1/2+x,1/2+y,1/2+z
y,-x,-z
1/2+y,1/2-x,1/2-z
-x,-y,z
1/2-x,1/2-y,1/2+z
-y,x,-z
1/2-y,1/2+x,1/2-z

loop_
_atom_site_label
_atom_site_fract_x
_atom_site_fract_y
_atom_site_fract_z
_atom_site_U_iso_or_equiv
Na1 0.09430 0.38860 -0.00800 0.01558
Na2 0.00000 0.00000 0.50000 0.01393
Ca 0.17860 0.11140 0.01810 0.00481
P 0.10450 0.24990 0.48980 0.00532
O1 0.03850 0.21680 0.25600 0.01013
O2 0.10360 0.38050 0.52300 0.01368
O3 0.22770 0.20790 0.45400 0.00899
O4 0.04980 0.19430 0.72100 0.01089
F 0.00000 0.00000 0.00000 0.01140

loop_
_cod_related_entry_id
_cod_related_entry_database
_cod_related_entry_code
1 AMCSD 0012476
